data_4328507
loop_
_publ_author_name
'Alessio Raimondi'
'Monica Panigati'
'Daniela Maggioni'
'Laura D'Alfonso'
'Pierluigi Mercandelli'
'Patrizia Mussini'
'Giuseppe D'Alfonso'

_publ_section_title
;
 Electrochemical, Computational, and Photophysical Characterization of New
 Luminescent Dirhenium-Pyridazine Complexes Containing Bridging OR or SR
 Anions
;
_journal_name_full 'Inorganic Chemistry'
_journal_page_first 2966
_journal_page_last 2975
_journal_paper_doi 10.1021/ic202284a
_journal_volume 51
_journal_year 2012
_chemical_formula_moiety 'C22 H4 F10 N2 O8 Re2'
_chemical_formula_sum 'C22 H4 F10 N2 O8 Re2'
_chemical_formula_weight 986.67
_chemical_name_systematic
;
hexacarbonylbis(\m-pentafluorophenolato)(\m-pyridazine-\kN1:\kN2)dirhenium
;
_space_group_IT_number 43
_symmetry_cell_setting orthorhombic
_symmetry_Int_Tables_number 43
_symmetry_space_group_name_Hall 'F 2 -2d'
_symmetry_space_group_name_H-M 'F d d 2'
_atom_sites_solution_hydrogens geom
_atom_sites_solution_primary direct
_atom_sites_solution_secondary difmap
_cell_angle_alpha 90
_cell_angle_beta 90
_cell_angle_gamma 90
_cell_formula_units_Z 8
_cell_length_a 19.395(2)
_cell_length_b 25.618(2)
_cell_length_c 10.262(2)
_cell_measurement_reflns_used 5895
_cell_measurement_temperature 150(2)
_cell_measurement_theta_max 26.3
_cell_measurement_theta_min 2.4
_cell_volume 5098.8(12)
_computing_structure_refinement
;
Sheldrick, G. M. (1997). SHELX97. Universit\"at G\"ottingen, Germany.
;
_computing_structure_solution
;
SIR97: Altomare, A., Burla, M. C., Camalli, M., Cascarano, G. L.,
Giacovazzo, C., Guagliardi, A., Moliterni, A. G. G., Polidori, G. &
Spagna, R. (1999). J. Appl. Crystallogr. 32, 115-119.
;
_diffrn_ambient_temperature 150(2)
_diffrn_measured_fraction_theta_full 0.995
_diffrn_measured_fraction_theta_max 0.995
_diffrn_measurement_details
;
A full sphere of reciprocal space was scanned by 0.5\% \w steps, collecting
2160 frames each at 15 s exposure, keeping the detector at 50 mm from the
sample. Intensity decay was monitored by recollecting the initial 50 frames
at the end of data collection and analysing the duplicate reflections.
;
_diffrn_measurement_device_type 'Brucker APEX II'
_diffrn_measurement_method '\w scans'
_diffrn_radiation_type MoK\a
_diffrn_radiation_wavelength 0.71073
_diffrn_reflns_av_R_equivalents 0.0606
_diffrn_reflns_av_sigmaI/netI 0.0374
_diffrn_reflns_limit_h_max 27
_diffrn_reflns_limit_h_min -27
_diffrn_reflns_limit_k_max 35
_diffrn_reflns_limit_k_min -35
_diffrn_reflns_limit_l_max 14
_diffrn_reflns_limit_l_min -14
_diffrn_reflns_number 27975
_diffrn_reflns_theta_full 29.99
_diffrn_reflns_theta_max 29.99
_diffrn_reflns_theta_min 2.38
_diffrn_standards_decay_% 0
_exptl_absorpt_coefficient_mu 9.613
_exptl_absorpt_correction_T_max 0.417
_exptl_absorpt_correction_T_min 0.246
_exptl_absorpt_correction_type empirical
_exptl_absorpt_process_details
;
Sheldrick, G. M. (1996). SADABS. Universit\"at G\"ottingen, Germany.
Reflections employed for parameter determination: 18261
Maximum odd and even orders for spherical harmonics: 7 and 8
Effective data to parameter ratio: 7.1
;
_exptl_crystal_colour 'green yellow'
_exptl_crystal_density_diffrn 2.571
_exptl_crystal_description polyhedral
_exptl_crystal_F_000 3632
_exptl_crystal_preparation
;
Crystals were obtained by slow diffusion of n-hexane in a dichloromethane
solution at 248 K.
;
_exptl_crystal_size_max 0.14
_exptl_crystal_size_mid 0.11
_exptl_crystal_size_min 0.11
_refine_diff_density_max 0.894
_refine_diff_density_min -0.635
_refine_diff_density_rms 0.144
_refine_ls_abs_structure_details
;
Flack, H. D. (1983). Acta Crystallogr., Sect. A 39, 876-881.
1740 Friedel pairs measured.
;
_refine_ls_abs_structure_Flack -0.021(9)
_refine_ls_extinction_method none
_refine_ls_goodness_of_fit_ref 1.017
_refine_ls_hydrogen_treatment constr
_refine_ls_matrix_type full
_refine_ls_number_parameters 199
_refine_ls_number_reflns 3694
_refine_ls_number_restraints 1
_refine_ls_restrained_S_all 1.017
_refine_ls_R_factor_all 0.0314
_refine_ls_R_factor_gt 0.0243
_refine_ls_shift/su_max 0.001
_refine_ls_shift/su_mean 0.000
_refine_ls_structure_factor_coef Fsqd
_refine_ls_weighting_details
;
w=1/[\s^2^(Fo^2^)+(0.026P)^2^] where P=(Fo^2^+2Fc^2^)/3
;
_refine_ls_weighting_scheme calc
_refine_ls_wR_factor_gt 0.0484
_refine_ls_wR_factor_ref 0.0507
_reflns_number_gt 3326
_reflns_number_total 3694
_reflns_threshold_expression 'I > 2\s(I)'
_cod_data_source_file ic202284a_si_003_2.cif
_cod_data_source_block 3-OPhF
_cod_database_code 4328507

loop_
_symmetry_equiv_pos_as_xyz
'x, y, z'
'-x, -y, z'
'-x+1/4, y+1/4, z+1/4'
'x+1/4, -y+1/4, z+1/4'
'x, y+1/2, z+1/2'
'-x, -y+1/2, z+1/2'
'-x+1/4, y+3/4, z+3/4'
'x+1/4, -y+3/4, z+3/4'
'x+1/2, y, z+1/2'
'-x+1/2, -y, z+1/2'
'-x+3/4, y+1/4, z+3/4'
'x+3/4, -y+1/4, z+3/4'
'x+1/2, y+1/2, z'
'-x+1/2, -y+1/2, z'
'-x+3/4, y+3/4, z+1/4'
'x+3/4, -y+3/4, z+1/4'

loop_
_atom_site_label
_atom_site_type_symbol
_atom_site_fract_x
_atom_site_fract_y
_atom_site_fract_z
_atom_site_U_iso_or_equiv
_atom_site_adp_type
_atom_site_occupancy
_atom_site_symmetry_multiplicity
_atom_site_calc_flag
_atom_site_refinement_flags
Re1 Re 0.273262(9) 0.313778(7) 0.93481(3) 0.01391(5) Uani 1 1 d .
C1 C 0.2865(3) 0.3357(2) 0.7588(5) 0.0188(11) Uani 1 1 d .
C2 C 0.2266(3) 0.3770(2) 0.9739(5) 0.0203(11) Uani 1 1 d .
C3 C 0.3526(3) 0.3527(2) 0.9805(5) 0.0216(11) Uani 1 1 d .
C4 C 0.2694(3) 0.2997(2) 1.2395(5) 0.0187(10) Uani 1 1 d .
C5 C 0.2604(3) 0.2756(2) 1.3580(5) 0.0291(13) Uani 1 1 d .
C6 C 0.1233(2) 0.27570(18) 0.8572(5) 0.0149(9) Uani 1 1 d .
C7 C 0.0679(3) 0.27705(18) 0.9427(6) 0.0208(9) Uani 1 1 d .
C8 C 0.0029(3) 0.2893(2) 0.9024(5) 0.0225(12) Uani 1 1 d .
C9 C -0.0094(3) 0.3025(2) 0.7766(6) 0.0235(11) Uani 1 1 d .
C10 C 0.0448(2) 0.30247(19) 0.6871(7) 0.0234(10) Uani 1 1 d .
C11 C 0.1094(3) 0.2882(2) 0.7275(5) 0.0204(10) Uani 1 1 d .
H1 H 0.2836 0.3352 1.2386 0.022 Uiso 1 1 calc R
H2 H 0.2683 0.2938 1.4372 0.035 Uiso 1 1 calc R
F1 F 0.07969(16) 0.26693(15) 1.0698(3) 0.0321(8) Uani 1 1 d .
F2 F -0.04960(17) 0.29163(15) 0.9885(3) 0.0363(9) Uani 1 1 d .
F3 F -0.07296(17) 0.31775(15) 0.7393(4) 0.0381(9) Uani 1 1 d .
F4 F 0.03323(18) 0.31659(16) 0.5630(3) 0.0372(9) Uani 1 1 d .
F5 F 0.16069(17) 0.28698(15) 0.6409(3) 0.0314(8) Uani 1 1 d .
N1 N 0.2593(2) 0.27562(16) 1.1261(4) 0.0148(8) Uani 1 1 d .
O1 O 0.2973(2) 0.34614(17) 0.6518(4) 0.0279(9) Uani 1 1 d .
O2 O 0.2003(2) 0.41615(16) 0.9985(4) 0.0299(9) Uani 1 1 d .
O3 O 0.3989(2) 0.37904(16) 1.0077(4) 0.0289(9) Uani 1 1 d .
O4 O 0.18747(17) 0.26317(13) 0.8981(3) 0.0164(7) Uani 1 1 d .

loop_
_atom_site_aniso_label
_atom_site_aniso_U_11
_atom_site_aniso_U_22
_atom_site_aniso_U_33
_atom_site_aniso_U_23
_atom_site_aniso_U_13
_atom_site_aniso_U_12
Re1 0.01385(7) 0.01284(7) 0.01505(7) -0.00007(8) 0.00053(8) -0.00048(7)
C1 0.019(3) 0.017(2) 0.020(3) 0.001(2) -0.001(2) -0.002(2)
C2 0.020(3) 0.022(3) 0.018(2) 0.0046(18) 0.000(2) -0.004(2)
C3 0.026(3) 0.020(3) 0.019(2) 0.002(2) 0.004(2) 0.001(2)
C4 0.020(3) 0.019(2) 0.016(2) -0.0031(19) -0.003(2) 0.002(2)
C5 0.041(3) 0.028(3) 0.018(3) -0.005(2) -0.005(2) 0.002(3)
C6 0.014(2) 0.012(2) 0.019(2) 0.0025(18) -0.0039(18) -0.0024(18)
C7 0.024(2) 0.021(2) 0.017(2) -0.003(2) -0.001(2) -0.0017(19)
C8 0.017(2) 0.023(3) 0.027(3) -0.002(2) 0.001(2) 0.001(2)
C9 0.017(3) 0.023(3) 0.031(3) -0.005(2) -0.007(2) 0.002(2)
C10 0.027(2) 0.022(2) 0.021(2) 0.005(2) -0.011(3) 0.0009(19)
C11 0.021(3) 0.020(3) 0.021(2) -0.0012(19) 0.001(2) -0.002(2)
F1 0.0251(16) 0.056(2) 0.0156(15) 0.0055(16) 0.0002(13) -0.0017(17)
F2 0.0212(17) 0.054(2) 0.0339(19) -0.0085(17) 0.0067(14) 0.0058(16)
F3 0.0223(17) 0.046(2) 0.046(2) -0.0030(17) -0.0125(16) 0.0138(16)
F4 0.0312(19) 0.055(3) 0.0256(18) 0.0124(17) -0.0126(15) 0.0043(17)
F5 0.0254(17) 0.050(2) 0.0193(16) 0.0026(14) 0.0044(13) -0.0026(16)
N1 0.0110(19) 0.017(2) 0.016(2) -0.0017(16) 0.0001(15) 0.0006(16)
O1 0.037(2) 0.029(2) 0.018(2) 0.0040(15) 0.0009(16) -0.0043(18)
O2 0.037(2) 0.0196(19) 0.033(2) 0.0030(17) 0.0113(19) 0.0070(18)
O3 0.023(2) 0.029(2) 0.035(2) -0.0030(18) -0.0015(17) -0.0117(17)
O4 0.0135(16) 0.0151(16) 0.0205(19) 0.0041(12) -0.0040(13) 0.0002(13)

loop_
_atom_type_symbol
_atom_type_description
_atom_type_scat_dispersion_real
_atom_type_scat_dispersion_imag
_atom_type_scat_source
C C 0.0033 0.0016 'International Tables Vol C Tables 4.2.6.8 and 6.1.1.4'
H H 0.0000 0.0000 'International Tables Vol C Tables 4.2.6.8 and 6.1.1.4'
N N 0.0061 0.0033 'International Tables Vol C Tables 4.2.6.8 and 6.1.1.4'
O O 0.0106 0.0060 'International Tables Vol C Tables 4.2.6.8 and 6.1.1.4'
F F 0.0171 0.0103 'International Tables Vol C Tables 4.2.6.8 and 6.1.1.4'
Re Re -1.0185 7.2310 'International Tables Vol C Tables 4.2.6.8 and 6.1.1.4'

loop_
_geom_angle_atom_site_label_1
_geom_angle_atom_site_label_2
_geom_angle_atom_site_label_3
_geom_angle
_geom_angle_site_symmetry_1
_geom_angle_site_symmetry_3
C1 Re1 C2 90.7(2) . .
C1 Re1 C3 88.3(2) . .
C1 Re1 N1 170.9(2) . .
C1 Re1 O4 96.70(18) . .
C1 Re1 O4 93.26(18) . 14
C2 Re1 C3 83.4(2) . .
C2 Re1 N1 97.53(18) . .
C2 Re1 O4 100.57(18) . .
C2 Re1 O4 171.81(18) . 14
C3 Re1 N1 96.46(19) . .
C3 Re1 O4 173.55(18) . .
C3 Re1 O4 103.83(18) . 14
N1 Re1 O4 78.06(13) . .
N1 Re1 O4 78.05(14) . 14
O4 Re1 O4 71.88(14) . 14
Re1 C1 O1 175.5(5) . .
Re1 C2 O2 177.8(5) . .
Re1 C3 O3 176.2(5) . .
C5 C4 N1 123.0(5) . .
C4 C5 C5 117.9(3) . 14
C7 C6 C11 116.6(5) . .
C7 C6 O4 121.5(4) . .
C11 C6 O4 121.9(4) . .
C6 C7 C8 122.0(5) . .
C6 C7 F1 118.4(4) . .
C8 C7 F1 119.6(5) . .
C7 C8 C9 120.6(5) . .
C7 C8 F2 120.6(5) . .
C9 C8 F2 118.7(5) . .
C8 C9 C10 119.6(5) . .
C8 C9 F3 120.2(5) . .
C10 C9 F3 120.1(5) . .
C9 C10 C11 119.3(6) . .
C9 C10 F4 119.9(4) . .
C11 C10 F4 120.8(5) . .
C6 C11 C10 121.8(5) . .
C6 C11 F5 119.1(4) . .
C10 C11 F5 119.1(5) . .
Re1 N1 C4 123.6(3) . .
C4 N1 N1 119.1(3) . 14
Re1 N1 N1 117.33(11) . 14
Re1 O4 Re1 104.44(14) . 14
Re1 O4 C6 128.7(3) . .
Re1 O4 C6 126.8(3) 14 .

loop_
_geom_bond_atom_site_label_1
_geom_bond_atom_site_label_2
_geom_bond_distance
_geom_bond_site_symmetry_2
Re1 C1 1.909(5) .
Re1 C2 1.898(5) .
Re1 C3 1.892(6) .
Re1 N1 2.210(4) .
Re1 O4 2.143(3) .
Re1 O4 2.146(3) 14
C1 O1 1.149(7) .
C2 O2 1.154(6) .
C3 O3 1.158(6) .
C4 C5 1.375(8) .
C4 N1 1.332(6) .
C5 C5 1.371(12) 14
C6 C7 1.388(7) .
C6 C11 1.394(7) .
C6 O4 1.353(6) .
C7 C8 1.364(7) .
C7 F1 1.349(6) .
C8 C9 1.356(8) .
C8 F2 1.349(7) .
C9 C10 1.396(9) .
C9 F3 1.349(6) .
C10 C11 1.370(7) .
C10 F4 1.342(7) .
C11 F5 1.334(6) .
N1 N1 1.361(8) 14
